data_7717644
loop_
_publ_author_name
'Pal, Sarvesh Kumar'
'Ansari, Toufik'
'Yadav, Chote Lal'
'Singh, Nanhai'
'Lama, Prem'
'Indra, Arindam'
'Kumar, Kamlesh'

_publ_section_title
;
 Ni(II)-dithiocarbamate and -diphosphine coordination complexes as
 pre-catalysts for electrochemical OER activity
;
_journal_name_full 'Dalton Transactions'
_journal_paper_doi 10.1039/D4DT02447H
_journal_year 2024
_chemical_formula_sum 'C40 H37 F6 N2 Ni P3 S2'
_chemical_formula_weight 875.45
_space_group_crystal_system monoclinic
_space_group_IT_number 14
_space_group_name_Hall '-P 2ybc'
_space_group_name_H-M_alt 'P 1 21/c 1'
_atom_sites_solution_hydrogens geom
_atom_sites_solution_primary direct
_atom_sites_solution_secondary difmap
_audit_creation_method SHELXL-2019/2
_audit_update_record
;
2024-01-23 deposited with the CCDC.	2024-12-02 downloaded from the CCDC.
;
_cell_angle_alpha 90
_cell_angle_beta 113.15(2)
_cell_angle_gamma 90
_cell_formula_units_Z 4
_cell_length_a 15.947(11)
_cell_length_b 17.836(16)
_cell_length_c 15.552(10)
_cell_measurement_reflns_used 3211
_cell_measurement_temperature 100(2)
_cell_measurement_theta_max 25.02
_cell_measurement_theta_min 2.28
_cell_volume 4067(5)
_computing_cell_refinement 'Bruker SAINT'
_computing_data_collection 'Bruker APEX3'
_computing_data_reduction 'Bruker SAINT'
_computing_structure_refinement 'SHELXL-2019/2 (Sheldrick, 2019)'
_diffrn_ambient_temperature 100(2)
_diffrn_measured_fraction_theta_full 0.998
_diffrn_measured_fraction_theta_max 0.998
_diffrn_measurement_device_type 'Bruker APEX-III detector'
_diffrn_measurement_method '\f and \w scans'
_diffrn_radiation_type MoK\a
_diffrn_radiation_wavelength 0.71073
_diffrn_reflns_av_R_equivalents 0.1123
_diffrn_reflns_av_unetI/netI 0.0901
_diffrn_reflns_Laue_measured_fraction_full 0.998
_diffrn_reflns_Laue_measured_fraction_max 0.998
_diffrn_reflns_limit_h_max 18
_diffrn_reflns_limit_h_min -18
_diffrn_reflns_limit_k_max 21
_diffrn_reflns_limit_k_min -21
_diffrn_reflns_limit_l_max 18
_diffrn_reflns_limit_l_min -18
_diffrn_reflns_number 33144
_diffrn_reflns_point_group_measured_fraction_full 0.998
_diffrn_reflns_point_group_measured_fraction_max 0.998
_diffrn_reflns_theta_full 24.999
_diffrn_reflns_theta_max 24.999
_diffrn_reflns_theta_min 1.798
_exptl_absorpt_coefficient_mu 0.757
_exptl_absorpt_correction_type multi-scan
_exptl_absorpt_process_details SADABS
_exptl_crystal_colour yellow
_exptl_crystal_density_diffrn 1.430
_exptl_crystal_description ractangular
_exptl_crystal_F_000 1800
_exptl_crystal_size_max 0.290
_exptl_crystal_size_mid 0.200
_exptl_crystal_size_min 0.170
_exptl_transmission_factor_max 0.7457
_exptl_transmission_factor_min 0.5411
_refine_diff_density_max 0.503
_refine_diff_density_min -0.473
_refine_diff_density_rms 0.089
_refine_ls_extinction_method none
_refine_ls_goodness_of_fit_ref 1.041
_refine_ls_hydrogen_treatment constr
_refine_ls_matrix_type full
_refine_ls_number_parameters 487
_refine_ls_number_reflns 7160
_refine_ls_number_restraints 1
_refine_ls_restrained_S_all 1.041
_refine_ls_R_factor_all 0.1249
_refine_ls_R_factor_gt 0.0838
_refine_ls_shift/su_max 0.000
_refine_ls_shift/su_mean 0.000
_refine_ls_structure_factor_coef Fsqd
_refine_ls_weighting_details 'w=1/[\s^2^(Fo^2^)+(0.0998P)^2^+6.7501P] where P=(Fo^2^+2Fc^2^)/3'
_refine_ls_weighting_scheme calc
_refine_ls_wR_factor_gt 0.2061
_refine_ls_wR_factor_ref 0.2326
_reflns_Friedel_coverage 0.000
_reflns_number_gt 4732
_reflns_number_total 7160
_reflns_threshold_expression 'I > 2\s(I)'
_cod_data_source_file d4dt02447h2.cif
_cod_data_source_block SK206
_cod_original_sg_symbol_H-M 'P 21/c'
_cod_database_code 7717644
_shelx_shelxl_version_number 2019/2
_shelx_space_group_comment
;
The symmetry employed for this shelxl refinement is uniquely defined
by the following loop, which should always be used as a source of
symmetry information in preference to the above space-group names.
They are only intended as comments.
;
_shelx_estimated_absorpt_t_min 0.810
_shelx_estimated_absorpt_t_max 0.882

loop_
_space_group_symop_operation_xyz
'x, y, z'
'-x, y+1/2, -z+1/2'
'-x, -y, -z'
'x, -y-1/2, z-1/2'

loop_
_atom_site_label
_atom_site_type_symbol
_atom_site_fract_x
_atom_site_fract_y
_atom_site_fract_z
_atom_site_U_iso_or_equiv
_atom_site_adp_type
_atom_site_occupancy
_atom_site_site_symmetry_order
_atom_site_calc_flag
_atom_site_refinement_flags_posn
_atom_site_refinement_flags_adp
_atom_site_refinement_flags_occupancy
_atom_site_disorder_assembly
_atom_site_disorder_group
Ni1 Ni 0.74972(5) 0.52914(4) 0.51106(5) 0.0414(3) Uani 1 1 d . . . . .
S1 S 0.77595(12) 0.42988(9) 0.60287(11) 0.0563(5) Uani 1 1 d . . . . .
S2 S 0.72377(13) 0.43886(10) 0.40645(11) 0.0570(5) Uani 1 1 d . . . . .
P1 P 0.77072(10) 0.61265(9) 0.61803(11) 0.0426(4) Uani 1 1 d . . . . .
P2 P 0.72973(11) 0.62058(9) 0.41455(11) 0.0438(4) Uani 1 1 d . . . . .
P3 P 0.73773(14) 0.56613(13) 0.02059(17) 0.0743(6) Uani 1 1 d . . . . .
F1 F 0.7683(4) 0.5246(4) 0.1181(4) 0.138(2) Uani 1 1 d . . . . .
F2 F 0.7040(5) 0.6073(4) -0.0752(4) 0.162(3) Uani 1 1 d . . . . .
F3 F 0.6401(4) 0.5301(3) -0.0027(5) 0.130(2) Uani 1 1 d . . . . .
F4 F 0.7075(4) 0.6358(3) 0.0659(4) 0.1049(17) Uani 1 1 d . . . . .
F5 F 0.8336(4) 0.6005(4) 0.0483(6) 0.179(3) Uani 1 1 d . . . . .
F6 F 0.7672(4) 0.4972(3) -0.0238(5) 0.131(2) Uani 1 1 d . . . . .
N1 N 0.7522(3) 0.3055(3) 0.4961(4) 0.0537(14) Uani 1 1 d . . . . .
N2 N 0.9591(7) 0.2584(7) 0.3896(9) 0.164(5) Uani 1 1 d . . . . .
C1 C 0.6689(4) 0.6250(4) 0.6420(4) 0.0493(15) Uani 1 1 d . . . . .
C2 C 0.6455(5) 0.6927(5) 0.6652(7) 0.088(3) Uani 1 1 d . . . . .
H2 H 0.681564 0.735378 0.666452 0.105 Uiso 1 1 calc R U . . .
C3 C 0.5687(5) 0.7010(5) 0.6875(7) 0.098(3) Uani 1 1 d . . . . .
H3 H 0.553723 0.748706 0.704612 0.117 Uiso 1 1 calc R U . . .
C4 C 0.5168(5) 0.6415(5) 0.6846(6) 0.082(2) Uani 1 1 d . . . . .
H4 H 0.466618 0.646089 0.702695 0.098 Uiso 1 1 calc R U . . .
C5 C 0.5362(7) 0.5747(6) 0.6559(10) 0.141(5) Uani 1 1 d . . . . .
H5 H 0.496653 0.533363 0.649621 0.169 Uiso 1 1 calc R U . . .
C6 C 0.6132(6) 0.5651(5) 0.6351(8) 0.109(4) Uani 1 1 d . . . . .
H6 H 0.626732 0.517449 0.616454 0.131 Uiso 1 1 calc R U . . .
C7 C 0.8657(4) 0.5967(3) 0.7276(4) 0.0478(15) Uani 1 1 d . . . . .
C8 C 0.8574(5) 0.5919(4) 0.8123(4) 0.067(2) Uani 1 1 d . . . . .
H8 H 0.799367 0.596882 0.815423 0.080 Uiso 1 1 calc R U . . .
C9 C 0.9359(6) 0.5797(5) 0.8942(5) 0.091(3) Uani 1 1 d . . . . .
H9 H 0.930912 0.578337 0.953110 0.110 Uiso 1 1 calc R U . . .
C10 C 1.0194(6) 0.5697(6) 0.8900(6) 0.093(3) Uani 1 1 d . . . . .
H10 H 1.072019 0.561069 0.945373 0.111 Uiso 1 1 calc R U . . .
C11 C 1.0259(5) 0.5724(6) 0.8058(7) 0.097(3) Uani 1 1 d . . . . .
H11 H 1.083361 0.563994 0.802523 0.116 Uiso 1 1 calc R U . . .
C12 C 0.9514(5) 0.5868(4) 0.7253(5) 0.070(2) Uani 1 1 d . . . . .
H12 H 0.958282 0.590150 0.667407 0.084 Uiso 1 1 calc R U . . .
C13 C 0.7921(4) 0.7017(3) 0.5729(4) 0.0515(15) Uani 1 1 d . . . . .
H13A H 0.785197 0.743827 0.610986 0.062 Uiso 1 1 calc R U . . .
H13B H 0.854733 0.702823 0.574344 0.062 Uiso 1 1 calc R U . . .
C14 C 0.7218(4) 0.7079(3) 0.4721(4) 0.0532(16) Uani 1 1 d . . . . .
H14A H 0.735615 0.751364 0.440236 0.064 Uiso 1 1 calc R U . . .
H14B H 0.659682 0.714246 0.470983 0.064 Uiso 1 1 calc R U . . .
C15 C 0.6257(4) 0.6135(3) 0.3100(4) 0.0462(14) Uani 1 1 d . . . . .
C16 C 0.5438(5) 0.6216(4) 0.3192(5) 0.0664(19) Uani 1 1 d . . . . .
H16 H 0.543547 0.634282 0.378414 0.080 Uiso 1 1 calc R U . . .
C17 C 0.4619(5) 0.6115(5) 0.2439(6) 0.081(2) Uani 1 1 d . . . . .
H17 H 0.405904 0.616692 0.251545 0.097 Uiso 1 1 calc R U . . .
C18 C 0.4617(6) 0.5940(5) 0.1579(7) 0.089(3) Uani 1 1 d . . . . .
H18 H 0.405548 0.588018 0.105646 0.107 Uiso 1 1 calc R U . . .
C19 C 0.5427(6) 0.5850(5) 0.1473(5) 0.090(3) Uani 1 1 d . . . . .
H19 H 0.542488 0.571966 0.088017 0.108 Uiso 1 1 calc R U . . .
C20 C 0.6253(5) 0.5950(4) 0.2239(5) 0.071(2) Uani 1 1 d . . . . .
H20 H 0.681278 0.588980 0.216586 0.085 Uiso 1 1 calc R U . . .
C21 C 0.8268(4) 0.6314(4) 0.3823(4) 0.0507(15) Uani 1 1 d . . . . .
C22 C 0.8456(6) 0.6973(5) 0.3494(7) 0.112(4) Uani 1 1 d . . . . .
H22 H 0.805253 0.738558 0.339839 0.135 Uiso 1 1 calc R U . . .
C23 C 0.9226(7) 0.7053(7) 0.3296(8) 0.134(5) Uani 1 1 d . . . . .
H23 H 0.934477 0.752359 0.308145 0.161 Uiso 1 1 calc R U . . .
C24 C 0.9800(6) 0.6493(6) 0.3398(6) 0.093(3) Uani 1 1 d . . . . .
H24 H 1.030839 0.654963 0.322927 0.112 Uiso 1 1 calc R U . . .
C25 C 0.9645(7) 0.5832(6) 0.3750(9) 0.130(5) Uani 1 1 d . . . . .
H25 H 1.006255 0.542833 0.385576 0.156 Uiso 1 1 calc R U . . .
C26 C 0.8878(6) 0.5749(5) 0.3952(8) 0.103(3) Uani 1 1 d . . . . .
H26 H 0.877539 0.528294 0.418963 0.124 Uiso 1 1 calc R U . . .
C27 C 0.7505(4) 0.3804(3) 0.5009(4) 0.0488(15) Uani 1 1 d . . . . .
C28 C 0.7736(5) 0.2595(4) 0.5805(5) 0.0656(19) Uani 1 1 d . . . . .
H28A H 0.804799 0.291055 0.636361 0.079 Uiso 1 1 calc R U . . .
H28B H 0.816148 0.219059 0.580512 0.079 Uiso 1 1 calc R U . . .
C29 C 0.6912(5) 0.2255(3) 0.5868(5) 0.0548(16) Uani 1 1 d D . . . .
C30 C 0.6099(6) 0.2632(5) 0.5640(8) 0.114(4) Uani 1 1 d . . . . .
H30 H 0.606253 0.312990 0.541193 0.136 Uiso 1 1 calc R U . . .
C31 C 0.5355(7) 0.2342(7) 0.5718(8) 0.122(4) Uani 1 1 d . . . . .
H31 H 0.481132 0.262862 0.554900 0.147 Uiso 1 1 calc R U . . .
C32 C 0.5393(8) 0.1658(9) 0.6029(8) 0.121(5) Uani 1 1 d . . . . .
H32 H 0.488073 0.145786 0.611742 0.145 Uiso 1 1 calc R U . . .
C33 C 0.6128(10) 0.1236(7) 0.6226(9) 0.135(5) Uani 1 1 d . . . . .
H33 H 0.611467 0.072929 0.640866 0.162 Uiso 1 1 calc R U . . .
C34 C 0.6931(7) 0.1521(4) 0.6172(7) 0.111(3) Uani 1 1 d D . . . .
H34 H 0.746449 0.122136 0.633729 0.133 Uiso 1 1 calc R U . . .
C35 C 0.7277(5) 0.2670(4) 0.4063(5) 0.0656(19) Uani 1 1 d . . . . .
H35A H 0.696350 0.302575 0.354832 0.079 Uiso 1 1 calc R U . . .
H35B H 0.684722 0.225681 0.402159 0.079 Uiso 1 1 calc R U . . .
C36 C 0.8107(5) 0.2353(4) 0.3949(5) 0.0603(18) Uani 1 1 d . . . . .
C37 C 0.8161(6) 0.1607(5) 0.3767(6) 0.086(3) Uani 1 1 d . . . . .
H37 H 0.769390 0.126476 0.373628 0.103 Uiso 1 1 calc R U . . .
C38 C 0.8948(9) 0.1371(7) 0.3627(7) 0.113(4) Uani 1 1 d . . . . .
H38 H 0.899319 0.085994 0.347672 0.136 Uiso 1 1 calc R U . . .
C39 C 0.9630(9) 0.1840(9) 0.3698(8) 0.124(5) Uani 1 1 d . . . . .
H39 H 1.014869 0.165304 0.361081 0.148 Uiso 1 1 calc R U . . .
C40 C 0.8803(7) 0.2802(6) 0.3975(9) 0.126(4) Uani 1 1 d . . . . .
H40 H 0.873616 0.332285 0.405809 0.151 Uiso 1 1 calc R U . . .

loop_
_atom_site_aniso_label
_atom_site_aniso_U_11
_atom_site_aniso_U_22
_atom_site_aniso_U_33
_atom_site_aniso_U_23
_atom_site_aniso_U_13
_atom_site_aniso_U_12
Ni1 0.0464(5) 0.0364(5) 0.0405(4) -0.0006(3) 0.0160(3) 0.0024(3)
S1 0.0739(11) 0.0449(10) 0.0507(9) 0.0036(7) 0.0252(9) 0.0068(8)
S2 0.0779(12) 0.0443(10) 0.0483(9) -0.0042(7) 0.0244(9) -0.0037(8)
P1 0.0424(9) 0.0421(9) 0.0433(9) -0.0029(7) 0.0169(7) 0.0004(7)
P2 0.0458(9) 0.0421(9) 0.0439(9) 0.0010(7) 0.0179(7) 0.0026(7)
P3 0.0656(13) 0.0622(14) 0.0921(16) -0.0146(11) 0.0279(12) -0.0035(10)
F1 0.141(5) 0.130(5) 0.132(5) 0.029(4) 0.043(4) 0.046(4)
F2 0.238(8) 0.155(6) 0.108(5) 0.021(4) 0.083(5) 0.060(6)
F3 0.096(4) 0.112(5) 0.189(6) -0.055(4) 0.062(4) -0.031(3)
F4 0.151(5) 0.060(3) 0.136(4) -0.014(3) 0.092(4) -0.007(3)
F5 0.106(5) 0.204(8) 0.260(9) -0.115(7) 0.106(5) -0.082(5)
F6 0.116(4) 0.102(4) 0.182(6) -0.049(4) 0.067(4) 0.024(3)
N1 0.048(3) 0.042(3) 0.075(4) -0.005(3) 0.030(3) -0.002(2)
N2 0.135(8) 0.156(11) 0.259(14) 0.021(10) 0.138(9) 0.031(8)
C1 0.043(3) 0.055(4) 0.048(4) 0.000(3) 0.016(3) 0.006(3)
C2 0.077(5) 0.068(6) 0.142(8) -0.043(5) 0.070(6) -0.017(4)
C3 0.072(5) 0.101(7) 0.137(8) -0.057(6) 0.060(6) -0.010(5)
C4 0.064(5) 0.090(7) 0.104(6) 0.003(5) 0.048(5) 0.013(5)
C5 0.106(8) 0.073(7) 0.297(17) 0.000(9) 0.137(10) -0.005(6)
C6 0.091(6) 0.058(5) 0.218(12) 0.006(6) 0.104(8) 0.000(5)
C7 0.043(3) 0.050(4) 0.049(4) -0.008(3) 0.017(3) 0.008(3)
C8 0.061(4) 0.089(6) 0.044(4) 0.002(4) 0.014(3) 0.005(4)
C9 0.088(6) 0.127(8) 0.048(4) 0.004(5) 0.016(4) 0.001(6)
C10 0.069(6) 0.125(8) 0.062(5) 0.004(5) 0.002(4) 0.005(5)
C11 0.051(5) 0.123(8) 0.105(7) -0.007(6) 0.017(5) 0.011(5)
C12 0.054(4) 0.098(6) 0.051(4) 0.000(4) 0.014(3) 0.022(4)
C13 0.055(4) 0.037(4) 0.058(4) -0.009(3) 0.017(3) -0.005(3)
C14 0.061(4) 0.041(4) 0.054(4) 0.005(3) 0.018(3) -0.001(3)
C15 0.042(3) 0.043(4) 0.047(3) 0.010(3) 0.011(3) 0.003(3)
C16 0.054(4) 0.080(6) 0.065(4) 0.001(4) 0.022(4) 0.001(4)
C17 0.051(5) 0.096(7) 0.083(6) 0.007(5) 0.013(4) -0.001(4)
C18 0.061(5) 0.073(6) 0.098(7) 0.002(5) -0.005(5) 0.016(4)
C19 0.086(6) 0.094(7) 0.059(5) -0.020(4) -0.005(4) 0.020(5)
C20 0.067(5) 0.074(5) 0.062(5) -0.007(4) 0.015(4) 0.018(4)
C21 0.044(3) 0.059(4) 0.045(3) 0.003(3) 0.013(3) -0.003(3)
C22 0.074(6) 0.105(8) 0.182(10) 0.085(7) 0.075(6) 0.032(5)
C23 0.102(7) 0.146(10) 0.187(11) 0.113(9) 0.092(8) 0.048(7)
C24 0.071(6) 0.130(9) 0.101(7) 0.012(6) 0.057(5) -0.008(6)
C25 0.101(7) 0.094(8) 0.244(15) -0.007(9) 0.122(9) 0.006(6)
C26 0.099(7) 0.060(5) 0.195(11) 0.007(6) 0.105(7) 0.005(5)
C27 0.047(4) 0.033(4) 0.069(4) -0.005(3) 0.025(3) -0.003(3)
C28 0.070(5) 0.049(4) 0.085(5) 0.016(4) 0.038(4) 0.014(4)
C29 0.068(4) 0.038(4) 0.070(4) -0.003(3) 0.040(4) -0.001(3)
C30 0.095(7) 0.072(6) 0.199(12) 0.013(7) 0.085(8) -0.006(5)
C31 0.080(7) 0.150(11) 0.163(11) 0.017(9) 0.076(7) -0.023(7)
C32 0.125(9) 0.176(14) 0.088(7) -0.047(8) 0.070(7) -0.092(10)
C33 0.189(14) 0.084(9) 0.154(11) 0.010(7) 0.092(11) -0.047(9)
C34 0.131(8) 0.057(6) 0.159(10) 0.024(6) 0.073(8) -0.006(5)
C35 0.075(5) 0.045(4) 0.084(5) -0.019(4) 0.039(4) -0.018(3)
C36 0.071(5) 0.050(4) 0.070(5) 0.003(3) 0.038(4) 0.008(3)
C37 0.092(6) 0.059(5) 0.099(6) -0.012(5) 0.029(5) 0.016(5)
C38 0.134(10) 0.098(9) 0.086(7) -0.008(6) 0.021(7) 0.064(7)
C39 0.117(9) 0.177(15) 0.090(7) 0.013(8) 0.055(7) 0.070(9)
C40 0.108(7) 0.078(7) 0.235(14) 0.001(8) 0.115(9) 0.014(6)

loop_
_atom_type_symbol
_atom_type_description
_atom_type_scat_dispersion_real
_atom_type_scat_dispersion_imag
_atom_type_scat_source
C C 0.0033 0.0016 'International Tables Vol C Tables 4.2.6.8 and 6.1.1.4'
H H 0.0000 0.0000 'International Tables Vol C Tables 4.2.6.8 and 6.1.1.4'
N N 0.0061 0.0033 'International Tables Vol C Tables 4.2.6.8 and 6.1.1.4'
F F 0.0171 0.0103 'International Tables Vol C Tables 4.2.6.8 and 6.1.1.4'
P P 0.1023 0.0942 'International Tables Vol C Tables 4.2.6.8 and 6.1.1.4'
S S 0.1246 0.1234 'International Tables Vol C Tables 4.2.6.8 and 6.1.1.4'
Ni Ni 0.3393 1.1124 'International Tables Vol C Tables 4.2.6.8 and 6.1.1.4'

loop_
_geom_angle_atom_site_label_1
_geom_angle_atom_site_label_2
_geom_angle_atom_site_label_3
_geom_angle
_geom_angle_site_symmetry_1
_geom_angle_site_symmetry_3
_geom_angle_publ_flag
P2 Ni1 P1 87.14(9) . . ?
P2 Ni1 S1 174.92(7) . . ?
P1 Ni1 S1 97.03(9) . . ?
P2 Ni1 S2 96.04(9) . . ?
P1 Ni1 S2 176.12(7) . . ?
S1 Ni1 S2 79.91(9) . . ?
C27 S1 Ni1 84.2(2) . . ?
C27 S2 Ni1 84.3(2) . . ?
C7 P1 C1 108.2(3) . . ?
C7 P1 C13 106.7(3) . . ?
C1 P1 C13 106.9(3) . . ?
C7 P1 Ni1 115.9(2) . . ?
C1 P1 Ni1 111.2(2) . . ?
C13 P1 Ni1 107.5(2) . . ?
C15 P2 C21 109.8(3) . . ?
C15 P2 C14 106.5(3) . . ?
C21 P2 C14 106.0(3) . . ?
C15 P2 Ni1 113.9(2) . . ?
C21 P2 Ni1 111.4(2) . . ?
C14 P2 Ni1 108.9(2) . . ?
F5 P3 F2 90.7(5) . . ?
F5 P3 F6 90.0(4) . . ?
F2 P3 F6 90.0(4) . . ?
F5 P3 F1 91.2(4) . . ?
F2 P3 F1 177.8(4) . . ?
F6 P3 F1 91.2(4) . . ?
F5 P3 F3 177.2(5) . . ?
F2 P3 F3 91.9(4) . . ?
F6 P3 F3 91.1(3) . . ?
F1 P3 F3 86.2(4) . . ?
F5 P3 F4 90.3(3) . . ?
F2 P3 F4 90.3(3) . . ?
F6 P3 F4 179.6(4) . . ?
F1 P3 F4 88.5(3) . . ?
F3 P3 F4 88.6(3) . . ?
C27 N1 C35 121.2(6) . . ?
C27 N1 C28 120.7(6) . . ?
C35 N1 C28 118.0(6) . . ?
C40 N2 C39 114.9(11) . . ?
C2 C1 C6 118.6(6) . . ?
C2 C1 P1 121.7(5) . . ?
C6 C1 P1 119.6(5) . . ?
C1 C2 C3 121.2(8) . . ?
C1 C2 H2 119.4 . . ?
C3 C2 H2 119.4 . . ?
C4 C3 C2 119.8(8) . . ?
C4 C3 H3 120.1 . . ?
C2 C3 H3 120.1 . . ?
C3 C4 C5 119.5(7) . . ?
C3 C4 H4 120.3 . . ?
C5 C4 H4 120.3 . . ?
C4 C5 C6 121.4(9) . . ?
C4 C5 H5 119.3 . . ?
C6 C5 H5 119.3 . . ?
C1 C6 C5 119.3(8) . . ?
C1 C6 H6 120.4 . . ?
C5 C6 H6 120.4 . . ?
C8 C7 C12 118.8(6) . . ?
C8 C7 P1 123.6(5) . . ?
C12 C7 P1 117.6(5) . . ?
C7 C8 C9 119.3(7) . . ?
C7 C8 H8 120.3 . . ?
C9 C8 H8 120.3 . . ?
C10 C9 C8 120.7(8) . . ?
C10 C9 H9 119.6 . . ?
C8 C9 H9 119.6 . . ?
C11 C10 C9 119.2(8) . . ?
C11 C10 H10 120.4 . . ?
C9 C10 H10 120.4 . . ?
C10 C11 C12 121.5(8) . . ?
C10 C11 H11 119.3 . . ?
C12 C11 H11 119.3 . . ?
C11 C12 C7 120.5(7) . . ?
C11 C12 H12 119.8 . . ?
C7 C12 H12 119.8 . . ?
C14 C13 P1 106.6(4) . . ?
C14 C13 H13A 110.4 . . ?
P1 C13 H13A 110.4 . . ?
C14 C13 H13B 110.4 . . ?
P1 C13 H13B 110.4 . . ?
H13A C13 H13B 108.6 . . ?
C13 C14 P2 106.0(4) . . ?
C13 C14 H14A 110.5 . . ?
P2 C14 H14A 110.5 . . ?
C13 C14 H14B 110.5 . . ?
P2 C14 H14B 110.5 . . ?
H14A C14 H14B 108.7 . . ?
C20 C15 C16 118.9(6) . . ?
C20 C15 P2 122.8(5) . . ?
C16 C15 P2 118.1(5) . . ?
C15 C16 C17 121.2(7) . . ?
C15 C16 H16 119.4 . . ?
C17 C16 H16 119.4 . . ?
C18 C17 C16 119.6(8) . . ?
C18 C17 H17 120.2 . . ?
C16 C17 H17 120.2 . . ?
C17 C18 C19 120.2(7) . . ?
C17 C18 H18 119.9 . . ?
C19 C18 H18 119.9 . . ?
C18 C19 C20 119.9(8) . . ?
C18 C19 H19 120.1 . . ?
C20 C19 H19 120.1 . . ?
C15 C20 C19 120.2(7) . . ?
C15 C20 H20 119.9 . . ?
C19 C20 H20 119.9 . . ?
C26 C21 C22 116.4(7) . . ?
C26 C21 P2 121.3(5) . . ?
C22 C21 P2 122.3(6) . . ?
C21 C22 C23 121.2(8) . . ?
C21 C22 H22 119.4 . . ?
C23 C22 H22 119.4 . . ?
C24 C23 C22 121.9(9) . . ?
C24 C23 H23 119.0 . . ?
C22 C23 H23 119.0 . . ?
C23 C24 C25 118.4(8) . . ?
C23 C24 H24 120.8 . . ?
C25 C24 H24 120.8 . . ?
C24 C25 C26 120.0(9) . . ?
C24 C25 H25 120.0 . . ?
C26 C25 H25 120.0 . . ?
C21 C26 C25 122.1(8) . . ?
C21 C26 H26 118.9 . . ?
C25 C26 H26 118.9 . . ?
N1 C27 S2 124.3(5) . . ?
N1 C27 S1 124.2(5) . . ?
S2 C27 S1 111.5(3) . . ?
N1 C28 C29 112.8(6) . . ?
N1 C28 H28A 109.0 . . ?
C29 C28 H28A 109.0 . . ?
N1 C28 H28B 109.0 . . ?
C29 C28 H28B 109.0 . . ?
H28A C28 H28B 107.8 . . ?
C30 C29 C34 116.1(7) . . ?
C30 C29 C28 123.4(6) . . ?
C34 C29 C28 120.5(7) . . ?
C31 C30 C29 124.4(10) . . ?
C31 C30 H30 117.8 . . ?
C29 C30 H30 117.8 . . ?
C32 C31 C30 118.6(11) . . ?
C32 C31 H31 120.7 . . ?
C30 C31 H31 120.7 . . ?
C31 C32 C33 121.7(11) . . ?
C31 C32 H32 119.1 . . ?
C33 C32 H32 119.1 . . ?
C32 C33 C34 121.6(11) . . ?
C32 C33 H33 119.2 . . ?
C34 C33 H33 119.2 . . ?
C29 C34 C33 117.5(9) . . ?
C29 C34 H34 121.3 . . ?
C33 C34 H34 121.3 . . ?
N1 C35 C36 111.7(6) . . ?
N1 C35 H35A 109.3 . . ?
C36 C35 H35A 109.3 . . ?
N1 C35 H35B 109.3 . . ?
C36 C35 H35B 109.3 . . ?
H35A C35 H35B 107.9 . . ?
C40 C36 C37 117.5(8) . . ?
C40 C36 C35 121.4(7) . . ?
C37 C36 C35 121.0(7) . . ?
C36 C37 C38 116.8(9) . . ?
C36 C37 H37 121.6 . . ?
C38 C37 H37 121.6 . . ?
C39 C38 C37 122.6(10) . . ?
C39 C38 H38 118.7 . . ?
C37 C38 H38 118.7 . . ?
C38 C39 N2 121.1(10) . . ?
C38 C39 H39 119.5 . . ?
N2 C39 H39 119.5 . . ?
C36 C40 N2 126.9(10) . . ?
C36 C40 H40 116.6 . . ?
N2 C40 H40 116.6 . . ?

loop_
_geom_bond_atom_site_label_1
_geom_bond_atom_site_label_2
_geom_bond_distance
_geom_bond_site_symmetry_2
_geom_bond_publ_flag
Ni1 P2 2.154(2) . ?
Ni1 P1 2.159(2) . ?
Ni1 S1 2.209(2) . ?
Ni1 S2 2.209(2) . ?
S1 C27 1.718(6) . ?
S2 C27 1.714(6) . ?
P1 C7 1.802(6) . ?
P1 C1 1.816(6) . ?
P1 C13 1.822(6) . ?
P2 C15 1.814(6) . ?
P2 C21 1.815(6) . ?
P2 C14 1.825(6) . ?
P3 F5 1.543(5) . ?
P3 F2 1.555(7) . ?
P3 F6 1.571(5) . ?
P3 F1 1.583(6) . ?
P3 F3 1.589(5) . ?
P3 F4 1.594(5) . ?
N1 C27 1.338(8) . ?
N1 C35 1.465(8) . ?
N1 C28 1.470(8) . ?
N2 C40 1.367(11) . ?
N2 C39 1.368(16) . ?
C1 C2 1.354(9) . ?
C1 C6 1.367(10) . ?
C2 C3 1.406(10) . ?
C2 H2 0.9500 . ?
C3 C4 1.335(11) . ?
C3 H3 0.9500 . ?
C4 C5 1.350(12) . ?
C4 H4 0.9500 . ?
C5 C6 1.398(11) . ?
C5 H5 0.9500 . ?
C6 H6 0.9500 . ?
C7 C8 1.377(8) . ?
C7 C12 1.393(9) . ?
C8 C9 1.409(10) . ?
C8 H8 0.9500 . ?
C9 C10 1.370(11) . ?
C9 H9 0.9500 . ?
C10 C11 1.354(11) . ?
C10 H10 0.9500 . ?
C11 C12 1.369(10) . ?
C11 H11 0.9500 . ?
C12 H12 0.9500 . ?
C13 C14 1.531(8) . ?
C13 H13A 0.9900 . ?
C13 H13B 0.9900 . ?
C14 H14A 0.9900 . ?
C14 H14B 0.9900 . ?
C15 C20 1.376(9) . ?
C15 C16 1.377(9) . ?
C16 C17 1.381(10) . ?
C16 H16 0.9500 . ?
C17 C18 1.372(11) . ?
C17 H17 0.9500 . ?
C18 C19 1.373(12) . ?
C18 H18 0.9500 . ?
C19 C20 1.397(10) . ?
C19 H19 0.9500 . ?
C20 H20 0.9500 . ?
C21 C26 1.359(10) . ?
C21 C22 1.362(10) . ?
C22 C23 1.385(11) . ?
C22 H22 0.9500 . ?
C23 C24 1.322(12) . ?
C23 H23 0.9500 . ?
C24 C25 1.362(13) . ?
C24 H24 0.9500 . ?
C25 C26 1.386(11) . ?
C25 H25 0.9500 . ?
C26 H26 0.9500 . ?
C28 C29 1.485(9) . ?
C28 H28A 0.9900 . ?
C28 H28B 0.9900 . ?
C29 C30 1.378(10) . ?
C29 C34 1.388(2) . ?
C30 C31 1.343(11) . ?
C30 H30 0.9500 . ?
C31 C32 1.305(16) . ?
C31 H31 0.9500 . ?
C32 C33 1.323(16) . ?
C32 H32 0.9500 . ?
C33 C34 1.410(14) . ?
C33 H33 0.9500 . ?
C34 H34 0.9500 . ?
C35 C36 1.513(9) . ?
C35 H35A 0.9900 . ?
C35 H35B 0.9900 . ?
C36 C40 1.355(11) . ?
C36 C37 1.370(10) . ?
C37 C38 1.419(13) . ?
C37 H37 0.9500 . ?
C38 C39 1.343(15) . ?
C38 H38 0.9500 . ?
C39 H39 0.9500 . ?
C40 H40 0.9500 . ?

loop_
_geom_torsion_atom_site_label_1
_geom_torsion_atom_site_label_2
_geom_torsion_atom_site_label_3
_geom_torsion_atom_site_label_4
_geom_torsion
_geom_torsion_site_symmetry_1
_geom_torsion_site_symmetry_2
_geom_torsion_site_symmetry_3
_geom_torsion_site_symmetry_4
_geom_torsion_publ_flag
C7 P1 C1 C2 85.9(7) . . . . ?
C13 P1 C1 C2 -28.7(7) . . . . ?
Ni1 P1 C1 C2 -145.7(6) . . . . ?
C7 P1 C1 C6 -95.2(7) . . . . ?
C13 P1 C1 C6 150.3(7) . . . . ?
Ni1 P1 C1 C6 33.2(7) . . . . ?
C6 C1 C2 C3 3.8(13) . . . . ?
P1 C1 C2 C3 -177.2(7) . . . . ?
C1 C2 C3 C4 -1.0(15) . . . . ?
C2 C3 C4 C5 -3.2(16) . . . . ?
C3 C4 C5 C6 4.5(19) . . . . ?
C2 C1 C6 C5 -2.6(15) . . . . ?
P1 C1 C6 C5 178.4(9) . . . . ?
C4 C5 C6 C1 -1.6(19) . . . . ?
C1 P1 C7 C8 2.6(7) . . . . ?
C13 P1 C7 C8 117.3(6) . . . . ?
Ni1 P1 C7 C8 -123.1(6) . . . . ?
C1 P1 C7 C12 -179.0(5) . . . . ?
C13 P1 C7 C12 -64.3(6) . . . . ?
Ni1 P1 C7 C12 55.3(6) . . . . ?
C12 C7 C8 C9 2.0(11) . . . . ?
P1 C7 C8 C9 -179.7(6) . . . . ?
C7 C8 C9 C10 -2.4(14) . . . . ?
C8 C9 C10 C11 0.5(15) . . . . ?
C9 C10 C11 C12 1.8(16) . . . . ?
C10 C11 C12 C7 -2.3(15) . . . . ?
C8 C7 C12 C11 0.3(12) . . . . ?
P1 C7 C12 C11 -178.1(7) . . . . ?
C7 P1 C13 C14 169.3(4) . . . . ?
C1 P1 C13 C14 -75.1(5) . . . . ?
Ni1 P1 C13 C14 44.4(5) . . . . ?
P1 C13 C14 P2 -51.5(5) . . . . ?
C15 P2 C14 C13 162.3(4) . . . . ?
C21 P2 C14 C13 -80.9(5) . . . . ?
Ni1 P2 C14 C13 39.1(5) . . . . ?
C21 P2 C15 C20 19.0(7) . . . . ?
C14 P2 C15 C20 133.4(6) . . . . ?
Ni1 P2 C15 C20 -106.6(6) . . . . ?
C21 P2 C15 C16 -166.0(5) . . . . ?
C14 P2 C15 C16 -51.7(6) . . . . ?
Ni1 P2 C15 C16 68.4(6) . . . . ?
C20 C15 C16 C17 -0.1(11) . . . . ?
P2 C15 C16 C17 -175.3(6) . . . . ?
C15 C16 C17 C18 -0.7(12) . . . . ?
C16 C17 C18 C19 1.3(14) . . . . ?
C17 C18 C19 C20 -1.1(14) . . . . ?
C16 C15 C20 C19 0.3(11) . . . . ?
P2 C15 C20 C19 175.3(6) . . . . ?
C18 C19 C20 C15 0.3(13) . . . . ?
C15 P2 C21 C26 -108.4(7) . . . . ?
C14 P2 C21 C26 137.0(7) . . . . ?
Ni1 P2 C21 C26 18.6(8) . . . . ?
C15 P2 C21 C22 75.6(8) . . . . ?
C14 P2 C21 C22 -39.0(8) . . . . ?
Ni1 P2 C21 C22 -157.4(7) . . . . ?
C26 C21 C22 C23 0.6(15) . . . . ?
P2 C21 C22 C23 176.8(9) . . . . ?
C21 C22 C23 C24 1.5(19) . . . . ?
C22 C23 C24 C25 -3.2(19) . . . . ?
C23 C24 C25 C26 2.8(18) . . . . ?
C22 C21 C26 C25 -0.9(15) . . . . ?
P2 C21 C26 C25 -177.1(9) . . . . ?
C24 C25 C26 C21 -0.8(18) . . . . ?
C35 N1 C27 S2 -2.1(8) . . . . ?
C28 N1 C27 S2 -178.4(4) . . . . ?
C35 N1 C27 S1 178.6(4) . . . . ?
C28 N1 C27 S1 2.3(8) . . . . ?
Ni1 S2 C27 N1 -179.0(5) . . . . ?
Ni1 S2 C27 S1 0.4(3) . . . . ?
Ni1 S1 C27 N1 179.0(5) . . . . ?
Ni1 S1 C27 S2 -0.4(3) . . . . ?
C27 N1 C28 C29 102.3(7) . . . . ?
C35 N1 C28 C29 -74.2(7) . . . . ?
N1 C28 C29 C30 -41.0(11) . . . . ?
N1 C28 C29 C34 139.1(8) . . . . ?
C34 C29 C30 C31 1.9(16) . . . . ?
C28 C29 C30 C31 -178.0(10) . . . . ?
C29 C30 C31 C32 0.0(19) . . . . ?
C30 C31 C32 C33 -3(2) . . . . ?
C31 C32 C33 C34 5(2) . . . . ?
C30 C29 C34 C33 -0.6(14) . . . . ?
C28 C29 C34 C33 179.3(9) . . . . ?
C32 C33 C34 C29 -2.4(18) . . . . ?
C27 N1 C35 C36 106.5(7) . . . . ?
C28 N1 C35 C36 -77.1(7) . . . . ?
N1 C35 C36 C40 -59.1(11) . . . . ?
N1 C35 C36 C37 124.2(8) . . . . ?
C40 C36 C37 C38 0.3(13) . . . . ?
C35 C36 C37 C38 177.1(7) . . . . ?
C36 C37 C38 C39 2.3(15) . . . . ?
C37 C38 C39 N2 -1.3(19) . . . . ?
C40 N2 C39 C38 -2.3(19) . . . . ?
C37 C36 C40 N2 -4.3(17) . . . . ?
C35 C36 C40 N2 178.9(11) . . . . ?
C39 N2 C40 C36 5(2) . . . . ?
